data_4115299
loop_
_publ_author_name
'Mary K. Ellison'
'Charles E. Schulz'
'W. Robert Scheidt'

_publ_section_title
;
 Nitrosyliron(III) Porphyrinates: Porphyrin Core Conformation and FeNO
 Geometry. Any Correlation?
;
_journal_name_full 'Journal of the American Chemical Society'
_journal_page_first 13833
_journal_page_last 13841
_journal_paper_doi 10.1021/ja0207145
_journal_volume 124
_journal_year 2002
_chemical_formula_sum 'C70 H71 Cl2 Fe N7 O5'
_chemical_formula_weight 1217.09
_chemical_name_systematic
;
   ?
;
_space_group_IT_number 14
_symmetry_cell_setting monoclinic
_symmetry_space_group_name_Hall '-P 2ybc'
_symmetry_space_group_name_H-M 'P 1 21/c 1'
_atom_sites_solution_hydrogens geom
_atom_sites_solution_primary direct
_atom_sites_solution_secondary difmap
_audit_creation_method SHELXL
_cell_angle_alpha 90.00
_cell_angle_beta 108.0870(10)
_cell_angle_gamma 90.00
_cell_formula_units_Z 4
_cell_length_a 12.9829(6)
_cell_length_b 36.305(2)
_cell_length_c 14.0126(6)
_cell_measurement_reflns_used 6797
_cell_measurement_temperature 170(2)
_cell_measurement_theta_max 28.18
_cell_measurement_theta_min 2.18
_cell_volume 6278.4(5)
_computing_cell_refinement 'Bruker Smart'
_computing_data_collection 'Bruker Smart'
_computing_data_reduction 'Bruker SHELXTL'
_computing_molecular_graphics ORTEP3
_computing_publication_material 'SHELXL-93 (Sheldrick, 1993)'
_computing_structure_refinement 'SHELXL-93 (Sheldrick, 1993)'
_computing_structure_solution 'SHELXS-86 (Sheldrick, 1990)'
_diffrn_ambient_temperature 170(2)
_diffrn_measurement_device 'CCD area detector'
_diffrn_measurement_method 'phi and omega scans'
_diffrn_radiation_monochromator graphite
_diffrn_radiation_source 'fine-focus sealed tube'
_diffrn_radiation_type MoK\a
_diffrn_radiation_wavelength 0.71073
_diffrn_reflns_av_R_equivalents 0.0457
_diffrn_reflns_av_sigmaI/netI 0.0404
_diffrn_reflns_limit_h_max 17
_diffrn_reflns_limit_h_min -17
_diffrn_reflns_limit_k_max 48
_diffrn_reflns_limit_k_min -48
_diffrn_reflns_limit_l_max 18
_diffrn_reflns_limit_l_min -18
_diffrn_reflns_number 69284
_diffrn_reflns_theta_max 28.30
_diffrn_reflns_theta_min 1.95
_diffrn_standards_decay_% 'no observable crystal decay'
_exptl_absorpt_coefficient_mu 0.382
_exptl_absorpt_correction_T_max 1.0
_exptl_absorpt_correction_T_min 0.92
_exptl_absorpt_correction_type empirical
_exptl_crystal_colour 'DARK PURPLE'
_exptl_crystal_density_diffrn 1.288
_exptl_crystal_description 'RECTANGULAR PLATE'
_exptl_crystal_F_000 2560
_exptl_crystal_size_max 0.50
_exptl_crystal_size_mid 0.27
_exptl_crystal_size_min 0.07
_refine_diff_density_max 0.842
_refine_diff_density_min -0.945
_refine_diff_density_rms 0.077
_refine_ls_extinction_method none
_refine_ls_goodness_of_fit_all 1.026
_refine_ls_goodness_of_fit_obs 1.084
_refine_ls_hydrogen_treatment mixed
_refine_ls_matrix_type full
_refine_ls_number_parameters 819
_refine_ls_number_reflns 15579
_refine_ls_number_restraints 0
_refine_ls_restrained_S_all 1.027
_refine_ls_restrained_S_obs 1.084
_refine_ls_R_factor_all 0.0864
_refine_ls_R_factor_obs 0.0659
_refine_ls_shift/esd_max -0.003
_refine_ls_shift/esd_mean 0.000
_refine_ls_structure_factor_coef Fsqd
_refine_ls_weighting_details 'w=1/[\s^2^(Fo^2^)+(0.0929P)^2^+6.0076P] where P=(Fo^2^+2Fc^2^)/3'
_refine_ls_weighting_scheme calc
_refine_ls_wR_factor_all 0.1891
_refine_ls_wR_factor_obs 0.1728
_reflns_number_observed 11806
_reflns_number_total 15583
_reflns_observed_criterion >2sigma(I)
_cod_data_source_file ja0207145_1.cif
_cod_data_source_block FE3OETPPNO1MEIM
_cod_depositor_comments
;
The following automatic conversions were performed:

'_refine_ls_hydrogen_treatment' value 'MIXED' changed to 'mixed'
according to the built-in table from CIF Core dictionary named
'cif_core.dic' version 2.4.1 from 2010-06-29.

Automatic conversion script
Id: cif_fix_values 1715 2011-07-08 13:25:40Z adriana 

The following automatic conversions were performed:

'_refine_ls_weighting_scheme' value 'calc
w=1/[\s^2^(Fo^2^)+(0.0929P)^2^+6.0076P] where P=(Fo^2^+2Fc^2^)/3' was
changed to 'calc'. New tag '_refine_ls_weighting_details' was
created. The value of the new tag was set to
'w=1/[\s^2^(Fo^2^)+(0.0929P)^2^+6.0076P] where P=(Fo^2^+2Fc^2^)/3'.

Automatic conversion script
Id: cif_fix_values 3143 2015-03-26 13:38:13Z robertas 
;
_cod_database_code 4115299

loop_
_symmetry_equiv_pos_as_xyz
'x, y, z'
'-x, y+1/2, -z+1/2'
'-x, -y, -z'
'x, -y-1/2, z-1/2'

loop_
_atom_site_aniso_label
_atom_site_aniso_U_11
_atom_site_aniso_U_22
_atom_site_aniso_U_33
_atom_site_aniso_U_23
_atom_site_aniso_U_13
_atom_site_aniso_U_12
Fe(1 0.0230(2) 0.0331(2) 0.0181(2) 0.00194(13) 0.00553(12) -0.00109(13)
N(1 0.0239(9) 0.0387(12) 0.0213(9) 0.0025(8) 0.0056(8) -0.0024(8)
N(2 0.0241(9) 0.0363(11) 0.0192(9) 0.0008(8) 0.0059(8) -0.0017(8)
N(3 0.0248(10) 0.0386(11) 0.0206(9) -0.0004(8) 0.0070(8) -0.0015(8)
N(4 0.0251(10) 0.0389(12) 0.0200(9) 0.0030(8) 0.0047(8) -0.0016(8)
N(5 0.0313(11) 0.0397(13) 0.0393(12) 0.0058(10) 0.0098(10) -0.0003(10)
O(1 0.079(2) 0.0409(15) 0.150(3) 0.010(2) 0.030(2) 0.0161(14)
N(6 0.0287(10) 0.0375(12) 0.0237(10) 0.0008(8) 0.0065(8) 0.0009(9)
C(42 0.058(2) 0.046(2) 0.049(2) -0.0118(14) 0.003(2) 0.0111(15)
C(43 0.046(2) 0.045(2) 0.038(2) -0.0090(13) -0.0021(13) 0.0082(13)
C41A 0.049(4) 0.044(2) 0.030(2) 0.004(2) 0.001(2) 0.007(2)
N7A 0.058(4) 0.046(2) 0.042(2) 0.005(2) 0.004(2) 0.014(2)
C44A 0.114(8) 0.055(3) 0.062(3) 0.005(2) -0.014(3) 0.041(4)
C(M1 0.0274(12) 0.0417(14) 0.0232(11) 0.0031(10) 0.0089(9) -0.0013(10)
C(M2 0.0251(11) 0.0387(13) 0.0224(11) 0.0016(10) 0.0041(9) -0.0020(10)
C(M3 0.0318(12) 0.0389(13) 0.0229(11) -0.0003(10) 0.0113(10) -0.0018(10)
C(M4 0.0246(11) 0.0383(13) 0.0241(11) 0.0002(10) 0.0037(9) 0.0004(10)
C(A1 0.0247(11) 0.0396(14) 0.0263(12) 0.0018(10) 0.0051(9) -0.0016(10)
C(A2 0.0268(12) 0.0410(14) 0.0253(12) 0.0050(10) 0.0086(10) -0.0026(10)
C(A3 0.0283(12) 0.0382(13) 0.0208(11) 0.0025(9) 0.0074(9) 0.0009(10)
C(A4 0.0270(11) 0.0348(13) 0.0180(10) 0.0016(9) 0.0048(9) -0.0017(10)
C(A5 0.0254(11) 0.0411(14) 0.0244(12) 0.0011(10) 0.0071(9) -0.0027(10)
C(A6 0.0289(12) 0.0367(13) 0.0244(11) -0.0032(10) 0.0103(10) -0.0035(10)
C(A7 0.0336(13) 0.0372(13) 0.0181(11) 0.0022(9) 0.0075(10) -0.0014(10)
C(A8 0.0260(11) 0.0380(13) 0.0211(11) 0.0015(9) 0.0035(9) 0.0029(10)
C(B1 0.0319(13) 0.046(2) 0.0298(13) 0.0026(11) 0.0069(11) -0.0086(11)
C(B2 0.0315(13) 0.045(2) 0.0288(13) 0.0033(11) 0.0082(10) -0.0083(11)
C(B3 0.0329(13) 0.0380(13) 0.0212(11) 0.0012(10) 0.0079(10) 0.0024(10)
C(B4 0.0315(12) 0.0347(13) 0.0202(11) 0.0009(9) 0.0045(9) 0.0007(10)
C(B5 0.0253(12) 0.048(2) 0.0311(13) -0.0001(11) 0.0094(10) 0.0000(11)
C(B6 0.0280(12) 0.0450(15) 0.0295(13) -0.0015(11) 0.0110(10) -0.0013(11)
C(B7 0.0371(14) 0.0423(14) 0.0207(11) 0.0028(10) 0.0085(10) 0.0029(11)
C(B8 0.0327(13) 0.0400(14) 0.0200(11) 0.0025(10) 0.0045(10) 0.0053(10)
C(1) 0.054(2) 0.059(2) 0.036(2) 0.0016(14) 0.0041(14) -0.026(2)
C(2) 0.088(3) 0.066(3) 0.076(3) -0.015(2) 0.026(2) -0.016(2)
C(3) 0.049(2) 0.057(2) 0.0337(14) 0.0042(13) 0.0110(13) -0.0197(15)
C(4) 0.065(2) 0.052(2) 0.049(2) 0.016(2) 0.008(2) -0.016(2)
C(5) 0.0325(13) 0.047(2) 0.0257(12) 0.0015(11) 0.0126(10) -0.0069(11)
C(6) 0.0398(15) 0.052(2) 0.0274(13) 0.0019(12) 0.0099(11) -0.0053(13)
C(7) 0.065(2) 0.057(2) 0.0270(14) 0.0042(13) 0.0150(14) -0.012(2)
C(8) 0.074(2) 0.065(2) 0.042(2) -0.004(2) 0.039(2) -0.016(2)
C(9) 0.051(2) 0.074(2) 0.053(2) -0.005(2) 0.034(2) -0.007(2)
C(10 0.037(2) 0.066(2) 0.039(2) 0.0013(14) 0.0177(13) -0.0023(14)
C(11 0.042(2) 0.050(2) 0.0322(14) -0.0085(12) 0.0181(12) -0.0040(13)
C(12 0.062(2) 0.067(2) 0.063(2) -0.004(2) 0.030(2) 0.018(2)
C(13 0.0376(14) 0.0412(14) 0.0245(12) -0.0054(11) 0.0066(10) -0.0035(11)
C(14 0.057(2) 0.038(2) 0.047(2) -0.0013(13) 0.0107(15) -0.0046(14)
C(15 0.0241(11) 0.049(2) 0.0252(12) -0.0032(11) 0.0054(10) -0.0020(11)
C(16 0.0316(13) 0.051(2) 0.0300(13) 0.0000(12) 0.0037(11) 0.0019(12)
C(17 0.036(2) 0.068(2) 0.0330(15) -0.0031(14) -0.0034(12) 0.0065(15)
C(18 0.0320(15) 0.077(2) 0.046(2) -0.013(2) -0.0031(13) -0.006(2)
C(19 0.041(2) 0.065(2) 0.053(2) -0.010(2) 0.0133(15) -0.019(2)
C(20 0.0340(14) 0.055(2) 0.0352(14) 0.0004(13) 0.0089(12) -0.0084(13)
C(21 0.0264(13) 0.072(2) 0.039(2) -0.0040(15) 0.0062(12) 0.0072(13)
C(22 0.062(2) 0.077(3) 0.085(3) 0.025(2) -0.005(2) 0.018(2)
C(23 0.0352(14) 0.059(2) 0.0362(14) -0.0048(13) 0.0165(12) 0.0044(13)
C(24 0.076(3) 0.059(2) 0.077(3) -0.021(2) 0.039(2) 0.004(2)
C25A 0.035(2) 0.047(3) 0.021(2) -0.001(2) 0.0118(13) 0.001(2)
C26A 0.050(2) 0.053(2) 0.042(2) 0.003(2) 0.025(2) -0.007(2)
C27A 0.062(3) 0.067(3) 0.056(3) 0.016(3) 0.036(2) -0.003(3)
C28A 0.060(3) 0.092(5) 0.038(2) 0.021(3) 0.033(2) 0.019(3)
C29A 0.057(3) 0.085(6) 0.024(2) -0.002(2) 0.015(2) 0.020(3)
C30A 0.043(2) 0.056(3) 0.029(2) -0.006(2) 0.0097(14) 0.003(2)
C(31 0.043(2) 0.074(2) 0.0326(15) 0.0234(15) 0.0120(13) 0.006(2)
C(32 0.142(5) 0.064(3) 0.125(5) 0.035(3) 0.078(4) -0.002(3)
C(33 0.0360(14) 0.052(2) 0.0273(13) 0.0102(12) 0.0031(11) 0.0072(12)
C(34 0.051(2) 0.060(2) 0.061(2) 0.005(2) 0.009(2) 0.021(2)
C(35 0.0274(12) 0.0445(15) 0.0257(12) 0.0021(11) 0.0028(10) -0.0028(11)
C(36 0.0389(15) 0.047(2) 0.0361(15) -0.0017(12) 0.0055(12) 0.0001(12)
C(37 0.061(2) 0.057(2) 0.042(2) -0.0122(15) 0.001(2) -0.009(2)
C(38 0.045(2) 0.090(3) 0.047(2) -0.005(2) -0.010(2) -0.019(2)
C(39 0.0251(14) 0.094(3) 0.054(2) 0.006(2) 0.0017(14) -0.002(2)
C(40 0.0297(13) 0.064(2) 0.0351(15) 0.0009(13) 0.0077(11) 0.0002(13)
Cl(1 0.0593(5) 0.0556(5) 0.0385(4) 0.0047(3) -0.0031(3) -0.0081(4)
O(2A 0.067(3) 0.080(4) 0.046(2) -0.002(3) -0.005(2) -0.028(3)
O(3A 0.116(4) 0.127(4) 0.041(2) -0.006(2) 0.016(2) -0.063(3)
O(4A 0.157(5) 0.082(3) 0.090(4) 0.036(3) -0.014(3) -0.049(4)
O(5A 0.053(3) 0.226(10) 0.184(8) -0.129(8) -0.011(4) 0.030(4)
Cl(2 0.1268(11) 0.0966(9) 0.0739(8) 0.0077(7) 0.0278(8) 0.0454(8)
C(45 0.072(3) 0.058(2) 0.063(2) 0.000(2) 0.025(2) 0.003(2)
C(46 0.094(4) 0.104(4) 0.103(4) 0.039(3) 0.063(3) 0.027(3)
C(47 0.165(6) 0.093(4) 0.120(5) 0.040(4) 0.093(5) 0.035(4)
C(48 0.130(4) 0.067(3) 0.065(3) 0.026(2) 0.031(3) 0.035(3)
C(49 0.084(3) 0.088(3) 0.084(3) -0.002(3) 0.034(3) 0.017(3)
C(50 0.110(4) 0.087(3) 0.070(3) 0.011(2) 0.044(3) 0.025(3)

loop_
_atom_site_label
_atom_site_type_symbol
_atom_site_fract_x
_atom_site_fract_y
_atom_site_fract_z
_atom_site_U_iso_or_equiv
_atom_site_thermal_displace_type
_atom_site_occupancy
_atom_site_calc_flag
_atom_site_refinement_flags
_atom_site_disorder_group
Fe(1 Fe 0.80880(3) 0.118912(10) 0.90702(2) 0.02494(10) Uani 1 d . .
N(1 N 0.9491(2) 0.13832(6) 0.89805(15) 0.0283(4) Uani 1 d . .
N(2 N 0.7534(2) 0.11394(6) 0.75751(15) 0.0267(4) Uani 1 d . .
N(3 N 0.6613(2) 0.10831(6) 0.91306(15) 0.0280(4) Uani 1 d . .
N(4 N 0.8621(2) 0.12323(6) 1.05559(15) 0.0285(4) Uani 1 d . .
N(5 N 0.8488(2) 0.07558(7) 0.9135(2) 0.0370(5) Uani 1 d . .
O(1 O 0.8789(3) 0.04630(8) 0.9154(3) 0.0911(11) Uani 1 d . .
N(6 N 0.7636(2) 0.17131(6) 0.8979(2) 0.0304(4) Uani 1 d . .
C(42 C 0.7413(3) 0.22898(10) 0.9389(3) 0.0541(8) Uani 1 d . .
H(42 H 0.7487(3) 0.25160(10) 0.9745(3) 0.065 Uiso 1 calc R 1
C(43 C 0.7902(3) 0.19706(9) 0.9739(2) 0.0465(7) Uani 1 d . .
H(43 H 0.8360(3) 0.19285(9) 1.0404(2) 0.056 Uiso 1 calc R .
C41A C 0.6942(7) 0.1877(2) 0.8188(3) 0.0437(13) Uani 0.83(2) d P 1
H41A H 0.6609(7) 0.1763(2) 0.7557(3) 0.052 Uiso 0.83(2) calc PR 1
N7A N 0.6781(7) 0.22266(15) 0.8411(3) 0.0512(14) Uani 0.83(2) d P 1
C44A C 0.6079(10) 0.2498(2) 0.7729(4) 0.087(4) Uani 0.83(2) d P 1
H44A H 0.6507(13) 0.2639(9) 0.7390(27) 0.130 Uiso 0.83(2) calc PR 1
H44B H 0.5771(32) 0.2666(8) 0.8115(7) 0.130 Uiso 0.83(2) calc PR 1
H44C H 0.5492(25) 0.2369(2) 0.7227(23) 0.130 Uiso 0.83(2) calc PR 1
C41B C 0.7296(23) 0.1918(7) 0.8214(21) 0.032(6) Uiso 0.17(2) d P 2
H41B H 0.7149(23) 0.1824(7) 0.7552(21) 0.039 Uiso 0.17(2) calc PR 2
N7B N 0.7160(20) 0.2265(6) 0.8391(16) 0.032(5) Uiso 0.17(2) d P 2
C44B C 0.6697(28) 0.2573(7) 0.7739(21) 0.051(7) Uiso 0.17(2) d P 2
H44D H 0.6160(100) 0.2482(8) 0.7128(58) 0.077 Uiso 0.17(2) calc PR 2
H44E H 0.7273(34) 0.2704(28) 0.7561(102) 0.077 Uiso 0.17(2) calc PR 2
H44F H 0.6347(119) 0.2742(24) 0.8089(49) 0.077 Uiso 0.17(2) calc PR 2
C(M1 C 0.9112(2) 0.13509(8) 0.7164(2) 0.0305(5) Uani 1 d . .
C(M2 C 0.5693(2) 0.09482(7) 0.7378(2) 0.0295(5) Uani 1 d . .
C(M3 C 0.6963(2) 0.10902(8) 1.0940(2) 0.0305(5) Uani 1 d . .
C(M4 C 1.0442(2) 0.14584(7) 1.0763(2) 0.0299(5) Uani 1 d . .
C(A1 C 1.0254(2) 0.15605(7) 0.9758(2) 0.0308(5) Uani 1 d . .
C(A2 C 0.9610(2) 0.15166(8) 0.8096(2) 0.0309(5) Uani 1 d . .
C(A3 C 0.8215(2) 0.11182(7) 0.6994(2) 0.0291(5) Uani 1 d . .
C(A4 C 0.6642(2) 0.09248(7) 0.7107(2) 0.0271(5) Uani 1 d . .
C(A5 C 0.5695(2) 0.10893(8) 0.8313(2) 0.0304(5) Uani 1 d . .
C(A6 C 0.6286(2) 0.11540(7) 0.9961(2) 0.0295(5) Uani 1 d . .
C(A7 C 0.8094(2) 0.10789(7) 1.1182(2) 0.0298(5) Uani 1 d . .
C(A8 C 0.9705(2) 0.12525(7) 1.1094(2) 0.0293(5) Uani 1 d . .
C(B1 C 1.0810(2) 0.18340(8) 0.9341(2) 0.0367(6) Uani 1 d . .
C(B2 C 1.0388(2) 0.18131(8) 0.8321(2) 0.0354(6) Uani 1 d . .
C(B3 C 0.7788(2) 0.08547(7) 0.6186(2) 0.0308(5) Uani 1 d . .
C(B4 C 0.6824(2) 0.07305(7) 0.6267(2) 0.0296(5) Uani 1 d . .
C(B5 C 0.4784(2) 0.12175(8) 0.8606(2) 0.0345(6) Uani 1 d . .
C(B6 C 0.5152(2) 0.12577(8) 0.9637(2) 0.0337(6) Uani 1 d . .
C(B7 C 0.8895(2) 0.09626(8) 1.2112(2) 0.0335(6) Uani 1 d . .
C(B8 C 0.9883(2) 0.10725(8) 1.2060(2) 0.0317(5) Uani 1 d . .
C(1) C 1.1604(3) 0.21229(10) 0.9895(2) 0.0519(8) Uani 1 d . .
H(1A H 1.2095(3) 0.20140(10) 1.0518(2) 0.062 Uiso 1 calc R .
H(1B H 1.2052(3) 0.22008(10) 0.9473(2) 0.062 Uiso 1 calc R .
C(2) C 1.1076(4) 0.24455(12) 1.0151(4) 0.0766(12) Uani 1 d . .
H(2A H 1.1625(5) 0.2610(5) 1.0579(21) 0.115 Uiso 1 calc R .
H(2B H 1.0575(21) 0.23676(15) 1.0511(23) 0.115 Uiso 1 calc R .
H(2C H 1.0673(23) 0.2575(5) 0.9535(4) 0.115 Uiso 1 calc R .
C(3) C 1.0523(3) 0.20998(9) 0.7584(2) 0.0469(7) Uani 1 d . .
H(3A H 1.0658(3) 0.19759(9) 0.7005(2) 0.056 Uiso 1 calc R .
H(3B H 1.1156(3) 0.22571(9) 0.7913(2) 0.056 Uiso 1 calc R .
C(4) C 0.9515(3) 0.23376(10) 0.7216(3) 0.0577(9) Uani 1 d . .
H(4A H 0.9600(10) 0.2512(5) 0.6712(15) 0.087 Uiso 1 calc R .
H(4B H 0.9411(13) 0.2474(6) 0.7783(4) 0.087 Uiso 1 calc R .
H(4C H 0.8883(5) 0.21806(12) 0.6916(19) 0.087 Uiso 1 calc R .
C(5) C 0.9538(2) 0.14284(8) 0.6307(2) 0.0344(6) Uani 1 d . .
C(6) C 0.8873(2) 0.16023(9) 0.5450(2) 0.0397(6) Uani 1 d . .
H(6) H 0.8159(2) 0.16737(9) 0.5418(2) 0.048 Uiso 1 calc R .
C(7) C 0.9253(3) 0.16715(10) 0.4642(2) 0.0496(8) Uani 1 d . .
H(7) H 0.8799(3) 0.17893(10) 0.4057(2) 0.059 Uiso 1 calc R .
C(8) C 1.0293(3) 0.15686(10) 0.4691(3) 0.0559(9) Uani 1 d . .
H(8) H 1.0553(3) 0.16185(10) 0.4142(3) 0.067 Uiso 1 calc R .
C(9) C 1.0950(3) 0.13953(11) 0.5526(3) 0.0553(9) Uani 1 d . .
H(9) H 1.1661(3) 0.13238(11) 0.5549(3) 0.066 Uiso 1 calc R .
C(10 C 1.0584(2) 0.13228(10) 0.6343(2) 0.0458(7) Uani 1 d . .
H(10 H 1.1043(2) 0.12024(10) 0.6921(2) 0.055 Uiso 1 calc R .
C(11 C 0.8355(2) 0.07015(9) 0.5483(2) 0.0399(6) Uani 1 d . .
H(1C H 0.8697(2) 0.09061(9) 0.5224(2) 0.048 Uiso 1 calc R .
H(1D H 0.7813(2) 0.05846(9) 0.4903(2) 0.048 Uiso 1 calc R .
C(12 C 0.9213(3) 0.04209(11) 0.5989(3) 0.0618(10) Uani 1 d . .
H(1E H 0.9534(17) 0.0320(6) 0.5498(6) 0.093 Uiso 1 calc R .
H(1F H 0.8882(5) 0.0221(4) 0.6262(19) 0.093 Uiso 1 calc R .
H(1G H 0.9778(12) 0.0540(2) 0.6535(14) 0.093 Uiso 1 calc R .
C(13 C 0.6188(2) 0.04074(8) 0.5718(2) 0.0351(6) Uani 1 d . .
H(1H H 0.6427(2) 0.03479(8) 0.5130(2) 0.042 Uiso 1 calc R .
H(1I H 0.5410(2) 0.04727(8) 0.5470(2) 0.042 Uiso 1 calc R .
C(14 C 0.6342(3) 0.00714(9) 0.6399(3) 0.0487(7) Uani 1 d . .
H(1J H 0.5950(17) -0.0139(2) 0.6014(5) 0.073 Uiso 1 calc R .
H(1K H 0.6059(18) 0.0125(3) 0.6957(10) 0.073 Uiso 1 calc R .
H(1L H 0.7115(3) 0.0012(4) 0.6665(15) 0.073 Uiso 1 calc R .
C(15 C 0.4651(2) 0.08151(8) 0.6656(2) 0.0333(6) Uani 1 d . .
C(16 C 0.4210(2) 0.09894(9) 0.5732(2) 0.0389(6) Uani 1 d . .
H(16 H 0.4566(2) 0.11958(9) 0.5560(2) 0.047 Uiso 1 calc R .
C(17 C 0.3250(2) 0.08603(10) 0.5065(2) 0.0490(8) Uani 1 d . .
H(17 H 0.2946(2) 0.09805(10) 0.4438(2) 0.059 Uiso 1 calc R .
C(18 C 0.2734(3) 0.05602(11) 0.5304(3) 0.0551(9) Uani 1 d . .
H(18 H 0.2079(3) 0.04732(11) 0.4840(3) 0.066 Uiso 1 calc R .
C(19 C 0.3165(3) 0.03846(11) 0.6213(3) 0.0533(8) Uani 1 d . .
H(19 H 0.2811(3) 0.01756(11) 0.6374(3) 0.064 Uiso 1 calc R .
C(20 C 0.4125(2) 0.05154(9) 0.6897(2) 0.0419(7) Uani 1 d . .
H(20 H 0.4416(2) 0.03979(9) 0.7530(2) 0.050 Uiso 1 calc R .
C(21 C 0.3705(2) 0.13469(10) 0.7920(2) 0.0465(7) Uani 1 d . .
H(2D H 0.3181(2) 0.13620(10) 0.8303(2) 0.056 Uiso 1 calc R .
H(2E H 0.3426(2) 0.11653(10) 0.7374(2) 0.056 Uiso 1 calc R .
C(22 C 0.3792(4) 0.17206(13) 0.7468(4) 0.0810(14) Uani 1 d . .
H(2F H 0.3078(6) 0.1796(5) 0.7030(21) 0.122 Uiso 1 calc R .
H(2G H 0.4298(22) 0.1705(3) 0.7076(22) 0.122 Uiso 1 calc R .
H(2H H 0.4058(28) 0.1902(2) 0.8007(4) 0.122 Uiso 1 calc R .
C(23 C 0.4541(2) 0.14368(9) 1.0265(2) 0.0421(7) Uani 1 d . .
H(2I H 0.4629(2) 0.12878(9) 1.0877(2) 0.050 Uiso 1 calc R .
H(2J H 0.3760(2) 0.14442(9) 0.9881(2) 0.050 Uiso 1 calc R .
C(24 C 0.4944(4) 0.18270(11) 1.0566(3) 0.0672(11) Uani 1 d . .
H(2K H 0.4512(17) 0.1939(3) 1.0951(20) 0.101 Uiso 1 calc R .
H(2L H 0.4873(23) 0.1974(3) 0.9961(3) 0.101 Uiso 1 calc R .
H(2M H 0.5707(8) 0.18190(13) 1.0979(19) 0.101 Uiso 1 calc R .
C25A C 0.6443(4) 0.1008(2) 1.1734(3) 0.0336(10) Uani 0.87(2) d P 1
C26A C 0.5779(4) 0.0706(2) 1.1655(5) 0.0455(11) Uani 0.87(2) d P 1
H26A H 0.5645(4) 0.0549(2) 1.1086(5) 0.055 Uiso 0.87(2) calc PR 1
C27A C 0.5304(5) 0.0626(2) 1.2390(5) 0.058(2) Uani 0.87(2) d P 1
H27A H 0.4851(5) 0.0416(2) 1.2327(5) 0.069 Uiso 0.87(2) calc PR 1
C28A C 0.5495(4) 0.0853(2) 1.3212(4) 0.059(2) Uani 0.87(2) d P 1
H28A H 0.5170(4) 0.0799(2) 1.3717(4) 0.071 Uiso 0.87(2) calc PR 1
C29A C 0.6143(4) 0.1154(2) 1.3309(3) 0.055(2) Uani 0.87(2) d P 1
H29A H 0.6271(4) 0.1308(2) 1.3882(3) 0.066 Uiso 0.87(2) calc PR 1
C30A C 0.6619(4) 0.1237(2) 1.2572(3) 0.0429(12) Uani 0.87(2) d P 1
H30A H 0.7064(4) 0.1449(2) 1.2637(3) 0.051 Uiso 0.87(2) calc PR 1
C27B C 0.5547(18) 0.0748(6) 1.2699(20) 0.035(7) Uiso 0.13(2) d PG 2
H27B H 0.5141(18) 0.0537(6) 1.2760(20) 0.042 Uiso 0.13(2) calc PR 2
C28B C 0.5747(17) 0.1023(8) 1.3430(15) 0.039(7) Uiso 0.13(2) d PG 2
H28B H 0.5478(24) 0.1000(10) 1.3985(19) 0.047 Uiso 0.13(2) calc PR 2
C29B C 0.6338(15) 0.1328(7) 1.3336(12) 0.033(6) Uiso 0.13(2) d PG 2
H29B H 0.6494(23) 0.1512(9) 1.3843(16) 0.040 Uiso 0.13(2) calc PR 2
C30B C 0.6715(16) 0.1371(6) 1.2514(14) 0.024(6) Uiso 0.13(2) d PG 2
H30B H 0.7096(22) 0.1588(7) 1.2445(21) 0.029 Uiso 0.13(2) calc PR 2
C25B C 0.6528(21) 0.1095(6) 1.1796(14) 0.025(8) Uiso 0.13(2) d PG 2
C26B C 0.5931(22) 0.0780(6) 1.1893(18) 0.050(12) Uiso 0.13(2) d PG 2
H26B H 0.5796(31) 0.0591(7) 1.1401(24) 0.060 Uiso 0.13(2) calc PR 2
C(31 C 0.8730(3) 0.07245(10) 1.2930(2) 0.0498(8) Uani 1 d . .
H(3C H 0.9323(3) 0.07701(10) 1.3561(2) 0.060 Uiso 1 calc R .
H(3D H 0.8038(3) 0.07926(10) 1.3043(2) 0.060 Uiso 1 calc R .
C(32 C 0.8706(5) 0.03252(13) 1.2674(5) 0.102(2) Uani 1 d . .
H(3E H 0.8609(36) 0.01792(14) 1.3228(14) 0.153 Uiso 1 calc R .
H(3F H 0.9391(14) 0.0256(3) 1.2564(32) 0.153 Uiso 1 calc R .
H(3G H 0.8104(21) 0.0277(2) 1.2062(19) 0.153 Uiso 1 calc R .
C(33 C 1.0957(2) 0.09698(9) 1.2806(2) 0.0400(6) Uani 1 d . .
H(3H H 1.0840(2) 0.08876(9) 1.3438(2) 0.048 Uiso 1 calc R .
H(3I H 1.1430(2) 0.11899(9) 1.2959(2) 0.048 Uiso 1 calc R .
C(34 C 1.1519(3) 0.06674(11) 1.2418(3) 0.0593(9) Uani 1 d . .
H(3J H 1.2180(12) 0.0594(5) 1.2947(8) 0.089 Uiso 1 calc R .
H(3K H 1.1708(20) 0.0757(3) 1.1834(13) 0.089 Uiso 1 calc R .
H(3L H 1.1034(9) 0.0455(3) 1.2222(20) 0.089 Uiso 1 calc R .
C(35 C 1.1432(2) 0.15931(8) 1.1558(2) 0.0337(6) Uani 1 d . .
C(36 C 1.1321(2) 0.18328(9) 1.2290(2) 0.0421(6) Uani 1 d . .
H(36 H 1.0620(2) 0.19164(9) 1.2264(2) 0.051 Uiso 1 calc R .
C(37 C 1.2216(3) 0.19529(10) 1.3061(3) 0.0568(9) Uani 1 d . .
H(37 H 1.2129(3) 0.21190(10) 1.3554(3) 0.068 Uiso 1 calc R .
C(38 C 1.3233(3) 0.18281(12) 1.3102(3) 0.0661(11) Uani 1 d . .
H(38 H 1.3850(3) 0.19070(12) 1.3629(3) 0.079 Uiso 1 calc R .
C(39 C 1.3354(3) 0.15908(12) 1.2384(3) 0.0600(10) Uani 1 d . .
H(39 H 1.4058(3) 0.15067(12) 1.2418(3) 0.072 Uiso 1 calc R .
C(40 C 1.2463(2) 0.14716(10) 1.1607(2) 0.0436(7) Uani 1 d . .
H(40 H 1.2557(2) 0.13079(10) 1.1112(2) 0.052 Uiso 1 calc R .
Cl(1 Cl 0.58784(7) 0.19839(2) 0.53625(6) 0.0553(2) Uani 1 d . .
O(2A O 0.6830(5) 0.2178(2) 0.5991(4) 0.0696(15) Uani 0.777(8) d P 1
O(3A O 0.5935(4) 0.19577(14) 0.4369(3) 0.097(2) Uani 0.777(8) d P 1
O(4A O 0.5976(5) 0.16152(14) 0.5693(4) 0.122(3) Uani 0.777(8) d P 1
O(5A O 0.4964(4) 0.2140(3) 0.5406(7) 0.165(5) Uani 0.777(8) d P 1
O(2B O 0.6860(18) 0.2057(5) 0.5887(16) 0.054(5) Uiso 0.223(8) d P 2
O(3B O 0.5589(21) 0.1693(7) 0.4743(20) 0.142(9) Uiso 0.223(8) d P 2
O(4B O 0.5266(15) 0.1834(5) 0.5985(13) 0.088(5) Uiso 0.223(8) d P 2
O(5B O 0.5270(11) 0.2305(3) 0.4931(9) 0.050(3) Uiso 0.223(8) d P 2
Cl(2 Cl 0.62205(13) 0.01719(4) 0.93765(10) 0.0999(5) Uani 1 d . .
C(45 C 0.7040(4) -0.01860(11) 1.0020(3) 0.0634(10) Uani 1 d . .
C(46 C 0.6881(4) -0.0319(2) 1.0859(4) 0.093(2) Uani 1 d . .
H(46 H 0.6307(4) -0.0229(2) 1.1082(4) 0.111 Uiso 1 calc R .
C(47 C 0.7575(6) -0.0589(2) 1.1389(5) 0.115(2) Uani 1 d . .
H(47 H 0.7521(6) -0.0672(2) 1.2014(5) 0.138 Uiso 1 calc R .
C(48 C 0.8372(5) -0.07429(13) 1.1001(4) 0.087(2) Uani 1 d . .
H(48 H 0.8831(5) -0.09367(13) 1.1343(4) 0.105 Uiso 1 calc R .
C(49 C 0.8453(4) -0.06128(14) 1.0180(4) 0.0833(13) Uani 1 d . .
H(49 H 0.8986(4) -0.07120(14) 0.9918(4) 0.100 Uiso 1 calc R .
C(50 C 0.7777(4) -0.03268(14) 0.9646(4) 0.0853(14) Uani 1 d . .
H(50 H 0.7849(4) -0.02373(14) 0.9033(4) 0.102 Uiso 1 calc R .

loop_
_atom_type_symbol
_atom_type_description
_atom_type_scat_dispersion_real
_atom_type_scat_dispersion_imag
_atom_type_scat_source
C C 0.0033 0.0016 'International Tables Vol C Tables 4.2.6.8 and 6.1.1.4'
H H 0.0000 0.0000 'International Tables Vol C Tables 4.2.6.8 and 6.1.1.4'
N N 0.0061 0.0033 'International Tables Vol C Tables 4.2.6.8 and 6.1.1.4'
O O 0.0106 0.0060 'International Tables Vol C Tables 4.2.6.8 and 6.1.1.4'
Cl Cl 0.1484 0.1585 'International Tables Vol C Tables 4.2.6.8 and 6.1.1.4'
Fe Fe 0.3463 0.8444 'International Tables Vol C Tables 4.2.6.8 and 6.1.1.4'

loop_
_geom_angle_atom_site_label_1
_geom_angle_atom_site_label_2
_geom_angle_atom_site_label_3
_geom_angle
N(5 Fe(1 N(3 95.97(10)
N(5 Fe(1 N(6 178.65(10)
N(3 Fe(1 N(6 85.31(9)
N(5 Fe(1 N(4 90.94(11)
N(3 Fe(1 N(4 89.84(8)
N(6 Fe(1 N(4 89.50(9)
N(5 Fe(1 N(1 93.59(10)
N(3 Fe(1 N(1 170.42(9)
N(6 Fe(1 N(1 85.13(9)
N(4 Fe(1 N(1 90.61(8)
N(5 Fe(1 N(2 88.64(10)
N(3 Fe(1 N(2 89.38(8)
N(6 Fe(1 N(2 90.94(9)
N(4 Fe(1 N(2 179.07(8)
N(1 Fe(1 N(2 90.25(8)
C(A1 N(1 C(A2 106.9(2)
C(A1 N(1 Fe(1 124.1(2)
C(A2 N(1 Fe(1 122.6(2)
C(A3 N(2 C(A4 106.6(2)
C(A3 N(2 Fe(1 122.4(2)
C(A4 N(2 Fe(1 121.6(2)
C(A5 N(3 C(A6 106.6(2)
C(A5 N(3 Fe(1 124.2(2)
C(A6 N(3 Fe(1 123.7(2)
C(A8 N(4 C(A7 107.2(2)
C(A8 N(4 Fe(1 122.8(2)
C(A7 N(4 Fe(1 123.5(2)
O(1 N(5 Fe(1 177.0(3)
C41B N(6 C(43 101.2(13)
C41A N(6 C(43 106.3(3)
C41B N(6 Fe(1 129.4(12)
C41A N(6 Fe(1 126.4(3)
C(43 N(6 Fe(1 127.1(2)
N7B C(42 C(43 105.1(10)
C(43 C(42 N7A 106.7(3)
C(42 C(43 N(6 109.1(3)
N(6 C41A N7A 110.1(4)
C41A N7A C(42 107.6(4)
C41A N7A C44A 126.3(4)
C(42 N7A C44A 126.2(4)
N(6 C41B N7B 115.9(23)
C41B N7B C(42 105.0(19)
C41B N7B C44B 132.7(24)
C(42 N7B C44B 121.8(19)
C(A3 C(M1 C(A2 122.5(2)
C(A3 C(M1 C(5) 118.2(2)
C(A2 C(M1 C(5) 119.3(2)
C(A4 C(M2 C(A5 121.8(2)
C(A4 C(M2 C(15 119.0(2)
C(A5 C(M2 C(15 119.2(2)
C(A6 C(M3 C(A7 122.4(2)
C(A6 C(M3 C25B 120.7(11)
C(A7 C(M3 C25B 116.1(10)
C(A6 C(M3 C25A 117.9(3)
C(A7 C(M3 C25A 119.6(3)
C(A8 C(M4 C(A1 123.3(2)
C(A8 C(M4 C(35 116.4(2)
C(A1 C(M4 C(35 120.1(2)
N(1 C(A1 C(M4 121.8(2)
N(1 C(A1 C(B1 109.0(2)
C(M4 C(A1 C(B1 129.2(2)
N(1 C(A2 C(M1 122.5(2)
N(1 C(A2 C(B2 109.3(2)
C(M1 C(A2 C(B2 127.9(2)
N(2 C(A3 C(M1 121.3(2)
N(2 C(A3 C(B3 109.7(2)
C(M1 C(A3 C(B3 128.7(2)
N(2 C(A4 C(M2 121.1(2)
N(2 C(A4 C(B4 109.6(2)
C(M2 C(A4 C(B4 128.9(2)
N(3 C(A5 C(M2 121.4(2)
N(3 C(A5 C(B5 110.1(2)
C(M2 C(A5 C(B5 128.2(2)
N(3 C(A6 C(M3 122.0(2)
N(3 C(A6 C(B6 109.4(2)
C(M3 C(A6 C(B6 128.2(2)
N(4 C(A7 C(M3 121.4(2)
N(4 C(A7 C(B7 109.2(2)
C(M3 C(A7 C(B7 129.0(2)
N(4 C(A8 C(M4 122.3(2)
N(4 C(A8 C(B8 109.0(2)
C(M4 C(A8 C(B8 128.3(2)
C(B2 C(B1 C(A1 107.2(2)
C(B2 C(B1 C(1) 124.5(3)
C(A1 C(B1 C(1) 127.9(2)
C(B1 C(B2 C(A2 107.3(2)
C(B1 C(B2 C(3) 125.6(3)
C(A2 C(B2 C(3) 125.8(2)
C(B4 C(B3 C(A3 106.8(2)
C(B4 C(B3 C(11 125.3(2)
C(A3 C(B3 C(11 127.4(2)
C(B3 C(B4 C(A4 106.9(2)
C(B3 C(B4 C(13 125.9(2)
C(A4 C(B4 C(13 126.3(2)
C(B6 C(B5 C(A5 106.5(2)
C(B6 C(B5 C(21 125.8(2)
C(A5 C(B5 C(21 126.9(2)
C(B5 C(B6 C(A6 106.7(2)
C(B5 C(B6 C(23 125.8(2)
C(A6 C(B6 C(23 126.7(2)
C(B8 C(B7 C(A7 106.8(2)
C(B8 C(B7 C(31 124.5(2)
C(A7 C(B7 C(31 128.2(3)
C(B7 C(B8 C(A8 107.4(2)
C(B7 C(B8 C(33 124.9(2)
C(A8 C(B8 C(33 127.0(2)
C(2) C(1) C(B1 112.8(3)
C(B2 C(3) C(4) 110.6(3)
C(6) C(5) C(10 119.4(3)
C(6) C(5) C(M1 119.5(2)
C(10 C(5) C(M1 121.1(2)
C(7) C(6) C(5) 120.1(3)
C(8) C(7) C(6) 119.9(3)
C(9) C(8) C(7) 120.5(3)
C(8) C(9) C(10 120.5(3)
C(9) C(10 C(5) 119.6(3)
C(B3 C(11 C(12 112.3(2)
C(B4 C(13 C(14 111.1(2)
C(20 C(15 C(16 119.6(3)
C(20 C(15 C(M2 120.1(2)
C(16 C(15 C(M2 120.4(2)
C(17 C(16 C(15 119.8(3)
C(18 C(17 C(16 120.5(3)
C(17 C(18 C(19 120.2(3)
C(18 C(19 C(20 119.7(3)
C(15 C(20 C(19 120.2(3)
C(B5 C(21 C(22 111.7(3)
C(B6 C(23 C(24 111.4(3)
C26A C25A C30A 118.4(4)
C26A C25A C(M3 120.9(4)
C30A C25A C(M3 120.7(5)
C25A C26A C27A 121.2(6)
C28A C27A C26A 119.4(5)
C29A C28A C27A 120.8(4)
C28A C29A C30A 120.1(4)
C29A C30A C25A 120.0(5)
C26B C27B C28B 120.7
C29B C28B C27B 119.1
C28B C29B C30B 121.3
C25B C30B C29B 119.4
C30B C25B C26B 119.6
C30B C25B C(M3 125.0(13)
C26B C25B C(M3 115.3(13)
C27B C26B C25B 119.8
C(32 C(31 C(B7 111.9(3)
C(B8 C(33 C(34 112.2(3)
C(36 C(35 C(40 118.8(3)
C(36 C(35 C(M4 119.5(2)
C(40 C(35 C(M4 121.6(3)
C(35 C(36 C(37 121.3(3)
C(38 C(37 C(36 119.2(3)
C(39 C(38 C(37 120.2(3)
C(38 C(39 C(40 120.9(3)
C(39 C(40 C(35 119.7(3)
O(2B Cl(1 O(3B 124.1(13)
O(5A Cl(1 O(4A 112.3(6)
O(5A Cl(1 O(3A 113.0(5)
O(4A Cl(1 O(3A 103.4(3)
O(2B Cl(1 O(5B 113.0(10)
O(3B Cl(1 O(5B 111.1(12)
O(2B Cl(1 O(4B 111.3(12)
O(3B Cl(1 O(4B 89.9(14)
O(5B Cl(1 O(4B 103.0(9)
O(5A Cl(1 O(2A 111.5(4)
O(4A Cl(1 O(2A 106.8(3)
O(3A Cl(1 O(2A 109.5(3)
C(50 C(45 C(46 122.2(4)
C(50 C(45 Cl(2 118.8(3)
C(46 C(45 Cl(2 119.0(4)
C(45 C(46 C(47 118.1(5)
C(46 C(47 C(48 120.3(5)
C(49 C(48 C(47 118.1(5)
C(48 C(49 C(50 122.5(5)
C(45 C(50 C(49 118.6(4)

loop_
_geom_bond_atom_site_label_1
_geom_bond_atom_site_label_2
_geom_bond_distance
Fe(1 N(5 1.650(2)
Fe(1 N(3 1.980(2)
Fe(1 N(6 1.983(2)
Fe(1 N(4 1.986(2)
Fe(1 N(1 1.993(2)
Fe(1 N(2 2.001(2)
N(1 C(A1 1.384(3)
N(1 C(A2 1.384(3)
N(2 C(A3 1.378(3)
N(2 C(A4 1.381(3)
N(3 C(A5 1.373(3)
N(3 C(A6 1.382(3)
N(4 C(A8 1.378(3)
N(4 C(A7 1.386(3)
N(5 O(1 1.130(3)
N(6 C41B 1.27(3)
N(6 C41A 1.333(5)
N(6 C(43 1.377(4)
C(42 N7B 1.34(2)
C(42 C(43 1.339(5)
C(42 N7A 1.380(6)
C41A N7A 1.337(6)
N7A C44A 1.474(6)
C41B N7B 1.31(3)
N7B C44B 1.45(3)
C(M1 C(A3 1.398(4)
C(M1 C(A2 1.400(4)
C(M1 C(5) 1.496(3)
C(M2 C(A4 1.400(3)
C(M2 C(A5 1.406(3)
C(M2 C(15 1.495(3)
C(M3 C(A6 1.399(3)
C(M3 C(A7 1.401(4)
C(M3 C25B 1.477(15)
C(M3 C25A 1.500(4)
C(M4 C(A8 1.401(4)
C(M4 C(A1 1.402(3)
C(M4 C(35 1.498(3)
C(A1 C(B1 1.453(4)
C(A2 C(B2 1.442(4)
C(A3 C(B3 1.454(4)
C(A4 C(B4 1.453(3)
C(A5 C(B5 1.444(4)
C(A6 C(B6 1.449(4)
C(A7 C(B7 1.454(3)
C(A8 C(B8 1.456(3)
C(B1 C(B2 1.365(4)
C(B1 C(1) 1.506(4)
C(B2 C(3) 1.514(4)
C(B3 C(B4 1.368(4)
C(B3 C(11 1.507(4)
C(B4 C(13 1.502(4)
C(B5 C(B6 1.381(4)
C(B5 C(21 1.508(4)
C(B6 C(23 1.503(4)
C(B7 C(B8 1.367(4)
C(B7 C(31 1.503(4)
C(B8 C(33 1.507(4)
C(1) C(2) 1.457(6)
C(3) C(4) 1.518(5)
C(5) C(6) 1.393(4)
C(5) C(10 1.397(4)
C(6) C(7) 1.392(4)
C(7) C(8) 1.381(5)
C(8) C(9) 1.368(5)
C(9) C(10 1.394(4)
C(11 C(12 1.514(5)
C(13 C(14 1.523(4)
C(15 C(20 1.381(4)
C(15 C(16 1.394(4)
C(16 C(17 1.388(4)
C(17 C(18 1.373(5)
C(18 C(19 1.378(5)
C(19 C(20 1.399(4)
C(21 C(22 1.516(6)
C(23 C(24 1.524(5)
C25A C26A 1.379(8)
C25A C30A 1.398(6)
C26A C27A 1.386(5)
C27A C28A 1.375(7)
C28A C29A 1.360(8)
C29A C30A 1.392(6)
C27B C26B 1.37
C27B C28B 1.40
C28B C29B 1.38
C29B C30B 1.39
C30B C25B 1.39
C25B C26B 1.41
C(31 C(32 1.492(6)
C(33 C(34 1.509(5)
C(35 C(36 1.386(4)
C(35 C(40 1.390(4)
C(36 C(37 1.388(4)
C(37 C(38 1.380(6)
C(38 C(39 1.370(6)
C(39 C(40 1.389(4)
Cl(1 O(2B 1.29(2)
Cl(1 O(5A 1.334(5)
Cl(1 O(3B 1.34(3)
Cl(1 O(4A 1.409(5)
Cl(1 O(3A 1.420(4)
Cl(1 O(5B 1.433(12)
Cl(1 O(4B 1.46(2)
Cl(1 O(2A 1.458(5)
Cl(2 C(45 1.743(4)
C(45 C(50 1.327(6)
C(45 C(46 1.346(6)
C(46 C(47 1.382(7)
C(47 C(48 1.424(7)
C(48 C(49 1.278(6)
C(49 C(50 1.414(7)
